data_7049851
loop_
_publ_author_name
'Galley, Shane S.'
'Pattenaude, Scott A.'
'Higgins, Robert F.'
'Tatebe, Caleb J.'
'Stanley, Dalton A.'
'Fanwick, Phillip E.'
'Zeller, Matthias'
'Schelter, Eric J.'
'Bart, Suzanne C.'

_publ_section_title
;
 A reduction series of neodymium supported by pyridine(diimine) ligands.
;
_journal_issue 23
_journal_name_full 'Dalton transactions (Cambridge, England : 2003)'
_journal_page_first 8021
_journal_page_last 8025
_journal_paper_doi 10.1039/c9dt00679f
_journal_volume 48
_journal_year 2019
_chemical_absolute_configuration ad
_chemical_formula_moiety 'C35 H47 I2 N3 Nd1 O2, 2(C6 H6)'
_chemical_formula_sum 'C47 H59 I2 N3 Nd O2'
_chemical_formula_weight 1096.01
_chemical_name_common s
_chemical_name_systematic PDINdI2(THF)2
_chemical_properties_physical Air-sensitive
_space_group_crystal_system monoclinic
_space_group_IT_number 4
_space_group_name_Hall 'P 2yb'
_space_group_name_H-M_alt 'P 1 21 1'
_symmetry_space_group_name_Hall 'P 2yb'
_symmetry_space_group_name_H-M 'P 1 21 1'
_atom_sites_solution_hydrogens geom
_atom_sites_solution_primary iterative
_atom_sites_solution_secondary difmap
_audit_creation_method SHELXL-2018/3
_audit_update_record
;
2019-02-13 deposited with the CCDC.    2019-04-09 downloaded from the CCDC.
;
_cell_angle_alpha 90
_cell_angle_beta 110.339(4)
_cell_angle_gamma 90
_cell_formula_units_Z 2
_cell_length_a 11.0654(9)
_cell_length_b 15.4966(7)
_cell_length_c 14.2383(15)
_cell_measurement_reflns_used 17698
_cell_measurement_temperature 150(2)
_cell_measurement_theta_max 28.227
_cell_measurement_theta_min 1.963
_cell_volume 2289.3(3)
_computing_cell_refinement 'HKL3000 (Otwinowski & Minor, 1997)'
_computing_data_collection 'Nonius Collect (Nonius, 1998)'
_computing_data_reduction 'HKL3000 (Otwinowski & Minor, 1997)'
_computing_publication_material 'local programs'
_computing_structure_refinement 'SHELXL-2018/3 (Sheldrick, 2018)'
_computing_structure_solution 'SHELXT (Sheldrick)'
_diffrn_ambient_temperature 150(2)
_diffrn_measured_fraction_theta_full 0.998
_diffrn_measured_fraction_theta_max 0.991
_diffrn_measurement_device_type 'Nonius KappaCCD'
_diffrn_measurement_method '\w and \f'
_diffrn_radiation_type MoK\a
_diffrn_radiation_wavelength 0.71073
_diffrn_reflns_av_R_equivalents 0.036
_diffrn_reflns_av_unetI/netI 0.0462
_diffrn_reflns_Laue_measured_fraction_full 0.998
_diffrn_reflns_Laue_measured_fraction_max 0.991
_diffrn_reflns_limit_h_max 14
_diffrn_reflns_limit_h_min -14
_diffrn_reflns_limit_k_max 17
_diffrn_reflns_limit_k_min -20
_diffrn_reflns_limit_l_max 18
_diffrn_reflns_limit_l_min -18
_diffrn_reflns_number 10043
_diffrn_reflns_point_group_measured_fraction_full 0.935
_diffrn_reflns_point_group_measured_fraction_max 0.888
_diffrn_reflns_theta_full 25.242
_diffrn_reflns_theta_max 28.227
_diffrn_reflns_theta_min 1.963
_diffrn_source 'fine focus tube'
_exptl_absorpt_coefficient_mu 2.521
_exptl_absorpt_correction_T_max 0.546
_exptl_absorpt_correction_T_min 0.078
_exptl_absorpt_correction_type multi-scan
_exptl_absorpt_process_details 'SCALEPACK (Otwinowski & Minor, 1997)'
_exptl_crystal_colour brown
_exptl_crystal_density_diffrn 1.590
_exptl_crystal_description chunk
_exptl_crystal_F_000 1088
_exptl_crystal_size_max 0.420
_exptl_crystal_size_mid 0.300
_exptl_crystal_size_min 0.240
_refine_diff_density_max 1.057
_refine_diff_density_min -1.262
_refine_diff_density_rms 0.106
_refine_ls_abs_structure_details
;
 Flack x determined using 3235 quotients [(I+)-(I-)]/[(I+)+(I-)]
 (Parsons, Flack and Wagner, Acta Cryst. B69 (2013) 249-259).
;
_refine_ls_abs_structure_Flack 0.017(10)
_refine_ls_extinction_method none
_refine_ls_goodness_of_fit_ref 1.055
_refine_ls_hydrogen_treatment constr
_refine_ls_matrix_type full
_refine_ls_number_parameters 480
_refine_ls_number_reflns 10043
_refine_ls_number_restraints 1
_refine_ls_restrained_S_all 1.055
_refine_ls_R_factor_all 0.0470
_refine_ls_R_factor_gt 0.0360
_refine_ls_shift/su_max 0.006
_refine_ls_shift/su_mean 0.000
_refine_ls_structure_factor_coef Fsqd
_refine_ls_weighting_details 'w=1/[\s^2^(Fo^2^)+(0.0237P)^2^+2.6948P] where P=(Fo^2^+2Fc^2^)/3'
_refine_ls_weighting_scheme calc
_refine_ls_wR_factor_gt 0.0746
_refine_ls_wR_factor_ref 0.0793
_reflns_Friedel_coverage 0.729
_reflns_Friedel_fraction_full 0.867
_reflns_Friedel_fraction_max 0.777
_reflns_number_gt 8589
_reflns_number_total 10043
_reflns_threshold_expression 'I > 2\s(I)'
_cod_data_source_file c9dt00679f2.cif
_cod_data_source_block SAP208_2019
_cod_depositor_comments 'Adding full bibliography for 7049851--7049854.cif.'
_cod_database_code 7049851
_shelx_shelxl_version_number 2018/3
_shelx_space_group_comment
;
The symmetry employed for this shelxl refinement is uniquely defined
by the following loop, which should always be used as a source of
symmetry information in preference to the above space-group names.
They are only intended as comments.
;
_shelx_estimated_absorpt_t_min 0.417
_shelx_estimated_absorpt_t_max 0.583

loop_
_space_group_symop_operation_xyz
'x, y, z'
'-x, y+1/2, -z'

loop_
_atom_site_label
_atom_site_type_symbol
_atom_site_fract_x
_atom_site_fract_y
_atom_site_fract_z
_atom_site_U_iso_or_equiv
_atom_site_adp_type
_atom_site_occupancy
_atom_site_site_symmetry_order
_atom_site_calc_flag
_atom_site_refinement_flags_posn
_atom_site_refinement_flags_adp
Nd1 Nd 0.24859(3) 0.40133(2) 0.50761(2) 0.02184(9) Uani 1 1 d . .
I1 I 0.40265(4) 0.39223(3) 0.36096(3) 0.03077(14) Uani 1 1 d . .
I2 I 0.08306(4) 0.38326(3) 0.64482(3) 0.03098(14) Uani 1 1 d . .
O1 O 0.1247(4) 0.2680(3) 0.4166(4) 0.0309(11) Uani 1 1 d . .
O2 O 0.3739(4) 0.2697(3) 0.5944(4) 0.0341(11) Uani 1 1 d . .
N1 N 0.0603(5) 0.4738(3) 0.3691(4) 0.0243(11) Uani 1 1 d . .
N2 N 0.2552(5) 0.5572(3) 0.5082(4) 0.0230(11) Uani 1 1 d . .
N3 N 0.4397(5) 0.4703(3) 0.6501(4) 0.0262(12) Uani 1 1 d . .
C1 C -0.0218(7) 0.6050(5) 0.2663(6) 0.0372(18) Uani 1 1 d . .
H1A H 0.027502 0.636139 0.231727 0.056 Uiso 1 1 calc R U
H1B H -0.072752 0.646159 0.289363 0.056 Uiso 1 1 calc R U
H1C H -0.079627 0.563584 0.220196 0.056 Uiso 1 1 calc R U
C2 C 0.0697(6) 0.5574(4) 0.3553(5) 0.0290(15) Uani 1 1 d . .
C3 C 0.1707(6) 0.6045(4) 0.4292(5) 0.0263(14) Uani 1 1 d . .
C4 C 0.1760(7) 0.6945(5) 0.4267(6) 0.0334(16) Uani 1 1 d . .
H4 H 0.120001 0.724682 0.370278 0.040 Uiso 1 1 calc R U
C5 C 0.2616(6) 0.7402(5) 0.5053(5) 0.0353(17) Uani 1 1 d . .
H5 H 0.263274 0.801492 0.504799 0.042 Uiso 1 1 calc R U
C6 C 0.3453(7) 0.6935(4) 0.5851(6) 0.0337(16) Uani 1 1 d . .
H6 H 0.404178 0.723204 0.640515 0.040 Uiso 1 1 calc R U
C7 C 0.3434(6) 0.6037(4) 0.5844(5) 0.0267(14) Uani 1 1 d . .
C8 C 0.4391(6) 0.5544(4) 0.6597(5) 0.0298(15) Uani 1 1 d . .
C9 C 0.5368(8) 0.6005(5) 0.7472(6) 0.043(2) Uani 1 1 d . .
H9A H 0.491733 0.635247 0.782239 0.065 Uiso 1 1 calc R U
H9B H 0.590341 0.638200 0.722507 0.065 Uiso 1 1 calc R U
H9C H 0.591653 0.557909 0.793541 0.065 Uiso 1 1 calc R U
C10 C -0.0574(6) 0.4320(4) 0.3069(5) 0.0239(13) Uani 1 1 d . .
C11 C -0.0627(5) 0.3845(4) 0.2222(4) 0.0259(14) Uani 1 1 d . .
C12 C -0.1766(6) 0.3421(4) 0.1685(5) 0.0303(15) Uani 1 1 d . .
H12 H -0.179656 0.308532 0.111915 0.036 Uiso 1 1 calc R U
C13 C -0.2858(6) 0.3473(4) 0.1950(5) 0.0335(16) Uani 1 1 d . .
C14 C -0.2796(6) 0.3977(5) 0.2772(4) 0.0328(14) Uani 1 1 d . .
H14 H -0.354136 0.402958 0.295430 0.039 Uiso 1 1 calc R U
C15 C -0.1675(6) 0.4408(4) 0.3337(5) 0.0275(14) Uani 1 1 d . .
C30 C 0.5484(6) 0.4232(4) 0.7175(5) 0.0256(14) Uani 1 1 d . .
C31 C 0.6612(6) 0.4197(4) 0.6936(5) 0.0307(15) Uani 1 1 d . .
C32 C 0.7637(6) 0.3700(5) 0.7539(5) 0.0356(16) Uani 1 1 d . .
H32 H 0.840246 0.367582 0.738069 0.043 Uiso 1 1 calc R U
C33 C 0.7588(7) 0.3241(5) 0.8358(5) 0.0357(17) Uani 1 1 d . .
C34 C 0.6487(7) 0.3327(5) 0.8599(5) 0.0364(17) Uani 1 1 d . .
H34 H 0.644332 0.303396 0.917251 0.044 Uiso 1 1 calc R U
C35 C 0.5428(6) 0.3830(4) 0.8030(4) 0.0285(14) Uani 1 1 d . .
C100 C 0.0051(7) 0.2351(4) 0.4249(6) 0.0326(16) Uani 1 1 d . .
H10C H -0.061723 0.280692 0.407490 0.039 Uiso 1 1 calc R U
H10D H 0.019737 0.215364 0.494138 0.039 Uiso 1 1 calc R U
C101 C -0.0370(8) 0.1605(5) 0.3525(6) 0.046(2) Uani 1 1 d . .
H10E H -0.122873 0.171821 0.301589 0.055 Uiso 1 1 calc R U
H10F H -0.040961 0.106448 0.388258 0.055 Uiso 1 1 calc R U
C102 C 0.0652(8) 0.1544(5) 0.3038(7) 0.048(2) Uani 1 1 d . .
H10G H 0.086188 0.093431 0.295102 0.057 Uiso 1 1 calc R U
H10H H 0.036520 0.183385 0.237711 0.057 Uiso 1 1 calc R U
C103 C 0.1774(8) 0.1995(5) 0.3761(6) 0.0431(19) Uani 1 1 d . .
H10A H 0.227609 0.159583 0.429807 0.052 Uiso 1 1 calc R U
H10B H 0.234593 0.222484 0.341904 0.052 Uiso 1 1 calc R U
C110 C 0.0504(6) 0.3834(5) 0.1865(5) 0.0389(18) Uani 1 1 d . .
H11A H 0.029403 0.347999 0.125885 0.058 Uiso 1 1 calc R U
H11B H 0.125609 0.359019 0.238902 0.058 Uiso 1 1 calc R U
H11C H 0.069795 0.442427 0.171499 0.058 Uiso 1 1 calc R U
C130 C -0.4100(7) 0.3028(6) 0.1337(6) 0.052(2) Uani 1 1 d . .
H13A H -0.447414 0.332014 0.068986 0.078 Uiso 1 1 calc R U
H13B H -0.470899 0.305054 0.169782 0.078 Uiso 1 1 calc R U
H13C H -0.392010 0.242437 0.122655 0.078 Uiso 1 1 calc R U
C150 C -0.1675(7) 0.4966(6) 0.4191(5) 0.0403(19) Uani 1 1 d . .
H15A H -0.254743 0.499034 0.421813 0.060 Uiso 1 1 calc R U
H15B H -0.139516 0.554980 0.409636 0.060 Uiso 1 1 calc R U
H15C H -0.108333 0.472592 0.481904 0.060 Uiso 1 1 calc R U
C200 C 0.3365(9) 0.2134(5) 0.6601(7) 0.049(2) Uani 1 1 d . .
H20C H 0.254703 0.183779 0.622562 0.059 Uiso 1 1 calc R U
H20D H 0.323920 0.247049 0.715086 0.059 Uiso 1 1 calc R U
C201 C 0.4409(9) 0.1496(6) 0.7011(7) 0.055(2) Uani 1 1 d . .
H20G H 0.405685 0.092655 0.709914 0.066 Uiso 1 1 calc R U
H20H H 0.502768 0.168960 0.766390 0.066 Uiso 1 1 calc R U
C202 C 0.5034(11) 0.1454(6) 0.6241(9) 0.071(3) Uani 1 1 d . .
H20E H 0.595737 0.130400 0.655171 0.085 Uiso 1 1 calc R U
H20F H 0.460744 0.101677 0.572534 0.085 Uiso 1 1 calc R U
C203 C 0.4879(7) 0.2330(5) 0.5794(6) 0.0382(18) Uani 1 1 d . .
H20A H 0.564968 0.268711 0.613181 0.046 Uiso 1 1 calc R U
H20B H 0.475077 0.229676 0.507167 0.046 Uiso 1 1 calc R U
C310 C 0.6751(7) 0.4696(6) 0.6068(6) 0.0440(19) Uani 1 1 d . .
H31A H 0.763633 0.464145 0.607583 0.066 Uiso 1 1 calc R U
H31B H 0.655355 0.530527 0.612797 0.066 Uiso 1 1 calc R U
H31C H 0.615223 0.446346 0.543789 0.066 Uiso 1 1 calc R U
C330 C 0.8710(9) 0.2692(7) 0.8960(7) 0.063(3) Uani 1 1 d . .
H33A H 0.839134 0.214583 0.913263 0.095 Uiso 1 1 calc R U
H33B H 0.920903 0.299736 0.957557 0.095 Uiso 1 1 calc R U
H33C H 0.926111 0.257431 0.856502 0.095 Uiso 1 1 calc R U
C350 C 0.4315(6) 0.3979(6) 0.8384(5) 0.0400(17) Uani 1 1 d . .
H35A H 0.437191 0.456190 0.866283 0.060 Uiso 1 1 calc R U
H35B H 0.434321 0.355443 0.890114 0.060 Uiso 1 1 calc R U
H35C H 0.350415 0.391791 0.781836 0.060 Uiso 1 1 calc R U
C800 C 0.3180(7) 0.5913(4) 1.0335(5) 0.098(5) Uani 1 1 d G .
H800 H 0.365018 0.641875 1.062034 0.118 Uiso 1 1 calc R U
C801 C 0.3278(7) 0.5181(4) 1.0920(3) 0.075(3) Uani 1 1 d G .
H801 H 0.381552 0.518511 1.160505 0.091 Uiso 1 1 calc R U
C802 C 0.2589(7) 0.4441(4) 1.0502(4) 0.060(3) Uani 1 1 d G .
H802 H 0.265661 0.394032 1.090180 0.071 Uiso 1 1 calc R U
C803 C 0.1803(6) 0.4435(4) 0.9499(5) 0.068(3) Uani 1 1 d G .
H803 H 0.133237 0.392915 0.921383 0.081 Uiso 1 1 calc R U
C804 C 0.1705(6) 0.5167(4) 0.8914(3) 0.063(3) Uani 1 1 d G .
H804 H 0.116702 0.516277 0.822911 0.075 Uiso 1 1 calc R U
C805 C 0.2393(7) 0.5907(4) 0.9332(5) 0.076(3) Uani 1 1 d G .
H805 H 0.232591 0.640758 0.893235 0.092 Uiso 1 1 calc R U
C900 C 0.2943(9) 0.0449(7) -0.0328(6) 0.101(5) Uani 1 1 d G .
H900 H 0.331882 -0.002295 -0.055246 0.121 Uiso 1 1 calc R U
C901 C 0.2014(10) 0.0299(5) 0.0106(6) 0.091(4) Uani 1 1 d G .
H901 H 0.175575 -0.027446 0.017799 0.109 Uiso 1 1 calc R U
C902 C 0.1463(7) 0.0989(8) 0.0435(6) 0.089(4) Uani 1 1 d G .
H902 H 0.082885 0.088693 0.073196 0.107 Uiso 1 1 calc R U
C903 C 0.1841(8) 0.1828(6) 0.0331(6) 0.081(4) Uani 1 1 d G .
H903 H 0.146501 0.229982 0.055547 0.097 Uiso 1 1 calc R U
C904 C 0.2770(9) 0.1978(6) -0.0103(6) 0.087(4) Uani 1 1 d G .
H904 H 0.302808 0.255134 -0.017498 0.104 Uiso 1 1 calc R U
C905 C 0.3320(7) 0.1288(9) -0.0432(6) 0.104(5) Uani 1 1 d G .
H905 H 0.395499 0.138996 -0.072895 0.125 Uiso 1 1 calc R U

loop_
_atom_site_aniso_label
_atom_site_aniso_U_11
_atom_site_aniso_U_22
_atom_site_aniso_U_33
_atom_site_aniso_U_23
_atom_site_aniso_U_13
_atom_site_aniso_U_12
Nd1 0.01922(15) 0.02138(19) 0.02446(16) 0.0006(2) 0.00699(12) -0.00062(15)
I1 0.0255(2) 0.0373(4) 0.0328(2) 0.0034(2) 0.01439(17) 0.0002(2)
I2 0.0282(2) 0.0367(4) 0.0311(2) -0.00352(19) 0.01421(17) -0.0036(2)
O1 0.022(2) 0.031(3) 0.037(3) -0.003(2) 0.008(2) -0.0010(18)
O2 0.027(3) 0.032(3) 0.040(3) 0.004(2) 0.007(2) 0.0005(19)
N1 0.018(3) 0.029(3) 0.025(3) 0.004(2) 0.007(2) -0.001(2)
N2 0.022(3) 0.023(3) 0.024(3) 0.001(2) 0.008(2) 0.0002(19)
N3 0.022(3) 0.026(3) 0.029(3) -0.001(2) 0.006(2) -0.002(2)
C1 0.035(4) 0.036(4) 0.035(4) 0.006(3) 0.004(3) 0.003(3)
C2 0.026(4) 0.030(4) 0.034(4) 0.005(3) 0.014(3) 0.004(3)
C3 0.027(4) 0.025(3) 0.029(4) 0.002(3) 0.012(3) 0.002(2)
C4 0.031(4) 0.031(4) 0.041(4) 0.006(3) 0.016(3) 0.002(3)
C5 0.037(4) 0.018(3) 0.051(5) 0.002(3) 0.015(4) 0.000(3)
C6 0.035(4) 0.028(4) 0.036(4) -0.005(3) 0.010(3) -0.006(3)
C7 0.029(4) 0.026(4) 0.025(3) -0.004(3) 0.009(3) 0.000(2)
C8 0.027(4) 0.027(4) 0.033(4) -0.005(3) 0.009(3) -0.003(3)
C9 0.043(5) 0.031(4) 0.042(5) 0.000(3) -0.002(4) -0.004(3)
C10 0.015(3) 0.028(3) 0.025(3) 0.007(3) 0.002(3) 0.002(2)
C11 0.027(3) 0.026(4) 0.022(3) 0.003(3) 0.005(2) 0.002(2)
C12 0.031(4) 0.031(4) 0.027(4) 0.000(3) 0.007(3) -0.002(3)
C13 0.025(4) 0.036(4) 0.036(4) 0.007(3) 0.007(3) -0.006(3)
C14 0.027(3) 0.042(4) 0.028(3) 0.011(4) 0.007(2) -0.003(3)
C15 0.026(3) 0.029(4) 0.027(3) 0.008(3) 0.009(3) 0.005(3)
C30 0.022(3) 0.024(4) 0.026(3) -0.003(3) 0.002(3) -0.001(2)
C31 0.028(3) 0.034(4) 0.030(3) -0.009(3) 0.009(3) -0.007(3)
C32 0.023(3) 0.050(4) 0.029(3) -0.015(3) 0.004(3) 0.003(3)
C33 0.032(4) 0.040(4) 0.027(4) -0.006(3) 0.000(3) 0.008(3)
C34 0.036(4) 0.035(4) 0.030(4) 0.002(3) 0.001(3) 0.003(3)
C35 0.031(3) 0.029(4) 0.022(3) -0.004(3) 0.005(2) -0.001(3)
C100 0.026(4) 0.028(4) 0.042(4) -0.005(3) 0.009(3) -0.009(3)
C101 0.044(5) 0.041(5) 0.047(5) -0.013(4) 0.008(4) -0.015(3)
C102 0.041(5) 0.039(5) 0.058(5) -0.019(4) 0.011(4) -0.002(3)
C103 0.041(5) 0.032(4) 0.052(5) -0.014(4) 0.012(4) 0.000(3)
C110 0.039(4) 0.050(6) 0.027(3) -0.005(3) 0.010(3) 0.000(3)
C130 0.030(5) 0.069(6) 0.052(5) 0.004(4) 0.007(4) -0.017(4)
C150 0.034(4) 0.056(5) 0.029(4) -0.002(3) 0.008(3) 0.014(3)
C200 0.066(6) 0.029(4) 0.050(5) 0.018(4) 0.017(4) 0.006(4)
C201 0.050(5) 0.041(5) 0.062(6) 0.015(4) 0.003(5) 0.005(4)
C202 0.092(8) 0.047(6) 0.083(8) 0.025(5) 0.043(7) 0.034(5)
C203 0.032(4) 0.025(4) 0.054(5) 0.003(3) 0.011(4) 0.003(3)
C310 0.031(4) 0.063(6) 0.038(4) 0.001(4) 0.013(3) -0.011(3)
C330 0.051(6) 0.086(7) 0.043(5) 0.011(5) 0.005(4) 0.034(5)
C350 0.032(3) 0.057(5) 0.030(3) 0.003(4) 0.010(3) 0.006(4)
C800 0.115(11) 0.053(7) 0.081(9) 0.002(6) -0.024(8) -0.018(7)
C801 0.095(9) 0.057(7) 0.052(6) 0.000(5) -0.003(6) -0.003(6)
C802 0.072(7) 0.053(6) 0.058(6) 0.007(5) 0.029(5) -0.009(5)
C803 0.064(7) 0.056(6) 0.074(7) -0.012(5) 0.012(6) -0.010(5)
C804 0.075(7) 0.056(6) 0.039(5) -0.009(4) -0.002(5) 0.019(5)
C805 0.097(9) 0.049(6) 0.065(7) 0.018(5) 0.005(6) 0.007(6)
C900 0.090(10) 0.104(12) 0.066(8) -0.036(8) -0.028(7) 0.031(8)
C901 0.115(11) 0.056(8) 0.054(7) 0.013(6) -0.030(7) -0.021(7)
C902 0.054(7) 0.146(13) 0.053(7) 0.005(8) 0.002(5) -0.017(8)
C903 0.059(7) 0.065(8) 0.097(9) -0.012(7) -0.001(7) 0.017(6)
C904 0.080(9) 0.068(9) 0.082(10) 0.008(7) -0.010(7) -0.008(6)
C905 0.067(9) 0.174(17) 0.058(8) -0.014(10) 0.005(6) -0.016(10)

loop_
_atom_type_symbol
_atom_type_description
_atom_type_scat_dispersion_real
_atom_type_scat_dispersion_imag
_atom_type_scat_source
C C 0.0033 0.0016 'International Tables Vol C Tables 4.2.6.8 and 6.1.1.4'
H H 0.0000 0.0000 'International Tables Vol C Tables 4.2.6.8 and 6.1.1.4'
N N 0.0061 0.0033 'International Tables Vol C Tables 4.2.6.8 and 6.1.1.4'
O O 0.0106 0.0060 'International Tables Vol C Tables 4.2.6.8 and 6.1.1.4'
I I -0.4742 1.8119 'International Tables Vol C Tables 4.2.6.8 and 6.1.1.4'
Nd Nd -0.1943 3.0179 'International Tables Vol C Tables 4.2.6.8 and 6.1.1.4'

loop_
_geom_angle_atom_site_label_1
_geom_angle_atom_site_label_2
_geom_angle_atom_site_label_3
_geom_angle
N2 Nd1 O2 142.39(16)
N2 Nd1 O1 144.71(16)
O2 Nd1 O1 72.79(16)
N2 Nd1 N1 65.30(16)
O2 Nd1 N1 152.18(16)
O1 Nd1 N1 79.44(16)
N2 Nd1 N3 64.56(16)
O2 Nd1 N3 77.96(16)
O1 Nd1 N3 150.72(16)
N1 Nd1 N3 129.84(18)
N2 Nd1 I2 96.39(12)
O2 Nd1 I2 87.88(12)
O1 Nd1 I2 85.26(11)
N1 Nd1 I2 91.37(12)
N3 Nd1 I2 92.49(12)
N2 Nd1 I1 91.41(12)
O2 Nd1 I1 87.51(12)
O1 Nd1 I1 86.89(11)
N1 Nd1 I1 89.54(12)
N3 Nd1 I1 93.19(12)
I2 Nd1 I1 171.792(16)
C103 O1 C100 106.4(5)
C103 O1 Nd1 125.6(4)
C100 O1 Nd1 125.4(4)
C200 O2 C203 108.3(6)
C200 O2 Nd1 124.9(4)
C203 O2 Nd1 126.5(4)
C2 N1 C10 116.6(5)
C2 N1 Nd1 117.2(4)
C10 N1 Nd1 126.1(4)
C7 N2 C3 116.8(6)
C7 N2 Nd1 122.4(4)
C3 N2 Nd1 120.8(4)
C8 N3 C30 117.7(5)
C8 N3 Nd1 117.3(4)
C30 N3 Nd1 124.9(4)
C2 C1 H1A 109.5
C2 C1 H1B 109.5
H1A C1 H1B 109.5
C2 C1 H1C 109.5
H1A C1 H1C 109.5
H1B C1 H1C 109.5
N1 C2 C3 118.0(6)
N1 C2 C1 122.7(6)
C3 C2 C1 119.3(6)
N2 C3 C4 121.5(6)
N2 C3 C2 117.1(6)
C4 C3 C2 121.1(6)
C5 C4 C3 120.9(7)
C5 C4 H4 119.5
C3 C4 H4 119.5
C4 C5 C6 117.9(7)
C4 C5 H5 121.1
C6 C5 H5 121.1
C7 C6 C5 120.6(6)
C7 C6 H6 119.7
C5 C6 H6 119.7
N2 C7 C6 122.1(6)
N2 C7 C8 116.4(6)
C6 C7 C8 121.4(6)
N3 C8 C7 118.6(6)
N3 C8 C9 121.8(6)
C7 C8 C9 119.5(6)
C8 C9 H9A 109.5
C8 C9 H9B 109.5
H9A C9 H9B 109.5
C8 C9 H9C 109.5
H9A C9 H9C 109.5
H9B C9 H9C 109.5
C11 C10 C15 120.4(6)
C11 C10 N1 121.5(5)
C15 C10 N1 118.1(6)
C12 C11 C10 118.8(6)
C12 C11 C110 120.7(6)
C10 C11 C110 120.5(5)
C13 C12 C11 122.1(6)
C13 C12 H12 118.9
C11 C12 H12 118.9
C12 C13 C14 117.9(6)
C12 C13 C130 121.3(7)
C14 C13 C130 120.7(6)
C13 C14 C15 121.9(6)
C13 C14 H14 119.0
C15 C14 H14 119.0
C14 C15 C10 118.7(6)
C14 C15 C150 119.7(6)
C10 C15 C150 121.5(6)
C35 C30 C31 120.7(6)
C35 C30 N3 121.9(6)
C31 C30 N3 117.5(6)
C32 C31 C30 118.2(6)
C32 C31 C310 119.6(6)
C30 C31 C310 122.1(6)
C33 C32 C31 122.8(6)
C33 C32 H32 118.6
C31 C32 H32 118.6
C34 C33 C32 117.1(6)
C34 C33 C330 122.6(7)
C32 C33 C330 120.3(7)
C33 C34 C35 122.7(7)
C33 C34 H34 118.6
C35 C34 H34 118.6
C30 C35 C34 118.2(6)
C30 C35 C350 121.1(6)
C34 C35 C350 120.6(6)
O1 C100 C101 106.5(6)
O1 C100 H10C 110.4
C101 C100 H10C 110.4
O1 C100 H10D 110.4
C101 C100 H10D 110.4
H10C C100 H10D 108.6
C100 C101 C102 105.0(6)
C100 C101 H10E 110.8
C102 C101 H10E 110.8
C100 C101 H10F 110.8
C102 C101 H10F 110.8
H10E C101 H10F 108.8
C103 C102 C101 103.2(7)
C103 C102 H10G 111.1
C101 C102 H10G 111.1
C103 C102 H10H 111.1
C101 C102 H10H 111.1
H10G C102 H10H 109.1
O1 C103 C102 105.7(6)
O1 C103 H10A 110.6
C102 C103 H10A 110.6
O1 C103 H10B 110.6
C102 C103 H10B 110.6
H10A C103 H10B 108.7
C11 C110 H11A 109.5
C11 C110 H11B 109.5
H11A C110 H11B 109.5
C11 C110 H11C 109.5
H11A C110 H11C 109.5
H11B C110 H11C 109.5
C13 C130 H13A 109.5
C13 C130 H13B 109.5
H13A C130 H13B 109.5
C13 C130 H13C 109.5
H13A C130 H13C 109.5
H13B C130 H13C 109.5
C15 C150 H15A 109.5
C15 C150 H15B 109.5
H15A C150 H15B 109.5
C15 C150 H15C 109.5
H15A C150 H15C 109.5
H15B C150 H15C 109.5
O2 C200 C201 107.5(7)
O2 C200 H20C 110.2
C201 C200 H20C 110.2
O2 C200 H20D 110.2
C201 C200 H20D 110.2
H20C C200 H20D 108.5
C200 C201 C202 103.7(7)
C200 C201 H20G 111.0
C202 C201 H20G 111.0
C200 C201 H20H 111.0
C202 C201 H20H 111.0
H20G C201 H20H 109.0
C203 C202 C201 105.2(7)
C203 C202 H20E 110.7
C201 C202 H20E 110.7
C203 C202 H20F 110.7
C201 C202 H20F 110.7
H20E C202 H20F 108.8
O2 C203 C202 105.7(7)
O2 C203 H20A 110.6
C202 C203 H20A 110.6
O2 C203 H20B 110.6
C202 C203 H20B 110.6
H20A C203 H20B 108.7
C31 C310 H31A 109.5
C31 C310 H31B 109.5
H31A C310 H31B 109.5
C31 C310 H31C 109.5
H31A C310 H31C 109.5
H31B C310 H31C 109.5
C33 C330 H33A 109.5
C33 C330 H33B 109.5
H33A C330 H33B 109.5
C33 C330 H33C 109.5
H33A C330 H33C 109.5
H33B C330 H33C 109.5
C35 C350 H35A 109.5
C35 C350 H35B 109.5
H35A C350 H35B 109.5
C35 C350 H35C 109.5
H35A C350 H35C 109.5
H35B C350 H35C 109.5
C801 C800 C805 120.0
C801 C800 H800 120.0
C805 C800 H800 120.0
C802 C801 C800 120.0
C802 C801 H801 120.0
C800 C801 H801 120.0
C801 C802 C803 120.0
C801 C802 H802 120.0
C803 C802 H802 120.0
C804 C803 C802 120.0
C804 C803 H803 120.0
C802 C803 H803 120.0
C803 C804 C805 120.0
C803 C804 H804 120.0
C805 C804 H804 120.0
C804 C805 C800 120.0
C804 C805 H805 120.0
C800 C805 H805 120.0
C901 C900 C905 120.0
C901 C900 H900 120.0
C905 C900 H900 120.0
C902 C901 C900 120.0
C902 C901 H901 120.0
C900 C901 H901 120.0
C903 C902 C901 120.0
C903 C902 H902 120.0
C901 C902 H902 120.0
C902 C903 C904 120.0
C902 C903 H903 120.0
C904 C903 H903 120.0
C905 C904 C903 120.0
C905 C904 H904 120.0
C903 C904 H904 120.0
C904 C905 C900 120.0
C904 C905 H905 120.0
C900 C905 H905 120.0

loop_
_geom_bond_atom_site_label_1
_geom_bond_atom_site_label_2
_geom_bond_distance
Nd1 N2 2.417(5)
Nd1 O2 2.533(5)
Nd1 O1 2.568(5)
Nd1 N1 2.576(5)
Nd1 N3 2.598(5)
Nd1 I2 3.1203(6)
Nd1 I1 3.1243(6)
O1 C103 1.425(9)
O1 C100 1.461(8)
O2 C200 1.441(9)
O2 C203 1.466(9)
N1 C2 1.320(8)
N1 C10 1.449(8)
N2 C7 1.383(8)
N2 C3 1.395(8)
N3 C8 1.310(8)
N3 C30 1.449(8)
C1 C2 1.511(10)
C1 H1A 0.9800
C1 H1B 0.9800
C1 H1C 0.9800
C2 C3 1.439(10)
C3 C4 1.396(9)
C4 C5 1.384(10)
C4 H4 0.9500
C5 C6 1.394(10)
C5 H5 0.9500
C6 C7 1.391(9)
C6 H6 0.9500
C7 C8 1.438(9)
C8 C9 1.515(10)
C9 H9A 0.9800
C9 H9B 0.9800
C9 H9C 0.9800
C10 C11 1.397(9)
C10 C15 1.403(9)
C11 C12 1.391(9)
C11 C110 1.505(8)
C12 C13 1.388(9)
C12 H12 0.9500
C13 C14 1.389(10)
C13 C130 1.514(9)
C14 C15 1.392(9)
C14 H14 0.9500
C15 C150 1.493(10)
C30 C35 1.388(9)
C30 C31 1.405(9)
C31 C32 1.393(10)
C31 C310 1.509(10)
C32 C33 1.384(10)
C32 H32 0.9500
C33 C34 1.382(10)
C33 C330 1.504(10)
C34 C35 1.406(9)
C34 H34 0.9500
C35 C350 1.501(9)
C100 C101 1.510(10)
C100 H10C 0.9900
C100 H10D 0.9900
C101 C102 1.521(12)
C101 H10E 0.9900
C101 H10F 0.9900
C102 C103 1.483(10)
C102 H10G 0.9900
C102 H10H 0.9900
C103 H10A 0.9900
C103 H10B 0.9900
C110 H11A 0.9800
C110 H11B 0.9800
C110 H11C 0.9800
C130 H13A 0.9800
C130 H13B 0.9800
C130 H13C 0.9800
C150 H15A 0.9800
C150 H15B 0.9800
C150 H15C 0.9800
C200 C201 1.478(11)
C200 H20C 0.9900
C200 H20D 0.9900
C201 C202 1.487(14)
C201 H20G 0.9900
C201 H20H 0.9900
C202 C203 1.484(11)
C202 H20E 0.9900
C202 H20F 0.9900
C203 H20A 0.9900
C203 H20B 0.9900
C310 H31A 0.9800
C310 H31B 0.9800
C310 H31C 0.9800
C330 H33A 0.9800
C330 H33B 0.9800
C330 H33C 0.9800
C350 H35A 0.9800
C350 H35B 0.9800
C350 H35C 0.9800
C800 C801 1.3900
C800 C805 1.3900
C800 H800 0.9500
C801 C802 1.3900
C801 H801 0.9500
C802 C803 1.3900
C802 H802 0.9500
C803 C804 1.3900
C803 H803 0.9500
C804 C805 1.3900
C804 H804 0.9500
C805 H805 0.9500
C900 C901 1.3900
C900 C905 1.3900
C900 H900 0.9500
C901 C902 1.3900
C901 H901 0.9500
C902 C903 1.3900
C902 H902 0.9500
C903 C904 1.3900
C903 H903 0.9500
C904 C905 1.3900
C904 H904 0.9500
C905 H905 0.9500

loop_
_geom_torsion_atom_site_label_1
_geom_torsion_atom_site_label_2
_geom_torsion_atom_site_label_3
_geom_torsion_atom_site_label_4
_geom_torsion
C10 N1 C2 C3 166.6(6)
Nd1 N1 C2 C3 -11.4(8)
C10 N1 C2 C1 -12.5(9)
Nd1 N1 C2 C1 169.5(5)
C7 N2 C3 C4 0.7(9)
Nd1 N2 C3 C4 -177.9(5)
C7 N2 C3 C2 -173.4(6)
Nd1 N2 C3 C2 8.0(8)
N1 C2 C3 N2 2.8(9)
C1 C2 C3 N2 -178.0(6)
N1 C2 C3 C4 -171.3(6)
C1 C2 C3 C4 7.8(10)
N2 C3 C4 C5 -3.1(10)
C2 C3 C4 C5 170.7(7)
C3 C4 C5 C6 2.2(10)
C4 C5 C6 C7 1.0(10)
C3 N2 C7 C6 2.6(9)
Nd1 N2 C7 C6 -178.9(5)
C3 N2 C7 C8 -173.4(6)
Nd1 N2 C7 C8 5.1(8)
C5 C6 C7 N2 -3.5(11)
C5 C6 C7 C8 172.3(7)
C30 N3 C8 C7 170.4(6)
Nd1 N3 C8 C7 -7.7(8)
C30 N3 C8 C9 -9.1(10)
Nd1 N3 C8 C9 172.7(5)
N2 C7 C8 N3 2.2(9)
C6 C7 C8 N3 -173.8(6)
N2 C7 C8 C9 -178.3(6)
C6 C7 C8 C9 5.7(10)
C2 N1 C10 C11 100.2(7)
Nd1 N1 C10 C11 -82.0(7)
C2 N1 C10 C15 -79.4(7)
Nd1 N1 C10 C15 98.4(6)
C15 C10 C11 C12 -3.7(9)
N1 C10 C11 C12 176.6(6)
C15 C10 C11 C110 173.0(6)
N1 C10 C11 C110 -6.7(9)
C10 C11 C12 C13 1.7(10)
C110 C11 C12 C13 -175.0(6)
C11 C12 C13 C14 0.8(10)
C11 C12 C13 C130 178.2(7)
C12 C13 C14 C15 -1.3(10)
C130 C13 C14 C15 -178.7(7)
C13 C14 C15 C10 -0.6(10)
C13 C14 C15 C150 177.8(7)
C11 C10 C15 C14 3.2(9)
N1 C10 C15 C14 -177.1(6)
C11 C10 C15 C150 -175.2(6)
N1 C10 C15 C150 4.5(9)
C8 N3 C30 C35 98.1(7)
Nd1 N3 C30 C35 -83.9(7)
C8 N3 C30 C31 -81.6(8)
Nd1 N3 C30 C31 96.4(6)
C35 C30 C31 C32 4.4(9)
N3 C30 C31 C32 -175.9(6)
C35 C30 C31 C310 -174.1(6)
N3 C30 C31 C310 5.6(9)
C30 C31 C32 C33 0.1(10)
C310 C31 C32 C33 178.7(7)
C31 C32 C33 C34 -3.4(11)
C31 C32 C33 C330 177.9(8)
C32 C33 C34 C35 2.2(11)
C330 C33 C34 C35 -179.1(8)
C31 C30 C35 C34 -5.5(9)
N3 C30 C35 C34 174.9(6)
C31 C30 C35 C350 170.0(6)
N3 C30 C35 C350 -9.6(10)
C33 C34 C35 C30 2.1(10)
C33 C34 C35 C350 -173.4(7)
C103 O1 C100 C101 -21.9(8)
Nd1 O1 C100 C101 175.7(4)
O1 C100 C101 C102 -0.2(8)
C100 C101 C102 C103 20.9(9)
C100 O1 C103 C102 36.0(8)
Nd1 O1 C103 C102 -161.6(5)
C101 C102 C103 O1 -35.2(9)
C203 O2 C200 C201 10.2(9)
Nd1 O2 C200 C201 -175.3(5)
O2 C200 C201 C202 -25.6(10)
C200 C201 C202 C203 31.2(11)
C200 O2 C203 C202 9.6(9)
Nd1 O2 C203 C202 -164.9(6)
C201 C202 C203 O2 -25.4(10)
C805 C800 C801 C802 0.0
C800 C801 C802 C803 0.0
C801 C802 C803 C804 0.0
C802 C803 C804 C805 0.0
C803 C804 C805 C800 0.0
C801 C800 C805 C804 0.0
C905 C900 C901 C902 0.0
C900 C901 C902 C903 0.0
C901 C902 C903 C904 0.0
C902 C903 C904 C905 0.0
C903 C904 C905 C900 0.0
C901 C900 C905 C904 0.0
